data_7014446
loop_
_publ_author_name
'Wriedt, Mario'
'N\"ather, Christian'

_publ_section_title
;
 Directed synthesis of \m-1,3,5 bridged dicyanamides by thermal
 decomposition of \m-1,5 bridged precursor compounds.
;
_journal_issue 4
_journal_name_full 'Dalton transactions (Cambridge, England : 2003)'
_journal_page_first 886
_journal_page_last 898
_journal_paper_doi 10.1039/c0dt00864h
_journal_volume 40
_journal_year 2011
_chemical_formula_moiety 'C8 H4 Fe N8'
_chemical_formula_sum 'C8 H4 Fe N8'
_chemical_formula_weight 268.04
_chemical_name_systematic
;
catena[(\m2-dicyanamido-N,N'')-(\m3-dicyanamido-N,N',N'')-(pyridazine-N)-iron(II)]
;
_space_group_IT_number 62
_symmetry_cell_setting orthorhombic
_symmetry_space_group_name_Hall '-P 2ac 2n'
_symmetry_space_group_name_H-M 'P n m a'
_atom_sites_solution_hydrogens geom
_atom_sites_solution_primary direct
_atom_sites_solution_secondary difmap
_audit_creation_method SHELXL-97
_cell_angle_alpha 90.00
_cell_angle_beta 90.00
_cell_angle_gamma 90.00
_cell_formula_units_Z 4
_cell_length_a 23.235(2)
_cell_length_b 7.4044(7)
_cell_length_c 6.3484(4)
_cell_measurement_reflns_used 6920
_cell_measurement_temperature 293(2)
_cell_measurement_theta_max 25.85
_cell_measurement_theta_min 3.33
_cell_volume 1092.19(16)
_computing_structure_refinement 'SHELXL-97 (Sheldrick, 1997)'
_computing_structure_solution 'SHELXS-97 (Sheldrick, 1990)'
_diffrn_ambient_temperature 293(2)
_diffrn_measured_fraction_theta_full 0.981
_diffrn_measured_fraction_theta_max 0.981
_diffrn_measurement_device_type 'Stoe IPDS-1'
_diffrn_measurement_method 'Phi scans'
_diffrn_radiation_monochromator graphite
_diffrn_radiation_source 'fine-focus sealed tube'
_diffrn_radiation_type MoK\a
_diffrn_radiation_wavelength 0.71073
_diffrn_reflns_av_R_equivalents 0.0612
_diffrn_reflns_av_sigmaI/netI 0.0307
_diffrn_reflns_limit_h_max 28
_diffrn_reflns_limit_h_min -28
_diffrn_reflns_limit_k_max 9
_diffrn_reflns_limit_k_min -9
_diffrn_reflns_limit_l_max 7
_diffrn_reflns_limit_l_min -7
_diffrn_reflns_number 6920
_diffrn_reflns_theta_full 25.85
_diffrn_reflns_theta_max 25.85
_diffrn_reflns_theta_min 3.33
_diffrn_standards_decay_% NONE
_diffrn_standards_interval_time 0
_diffrn_standards_number 0
_exptl_absorpt_coefficient_mu 1.370
_exptl_absorpt_correction_T_max 0.842
_exptl_absorpt_correction_T_min 0.798
_exptl_absorpt_correction_type numerical
_exptl_crystal_colour yellow
_exptl_crystal_density_diffrn 1.630
_exptl_crystal_density_method 'not measured'
_exptl_crystal_description rod
_exptl_crystal_F_000 536
_exptl_crystal_size_max 0.16
_exptl_crystal_size_mid 0.14
_exptl_crystal_size_min 0.12
_refine_diff_density_max 0.284
_refine_diff_density_min -0.389
_refine_diff_density_rms 0.069
_refine_ls_extinction_coef 0.007(3)
_refine_ls_extinction_expression Fc^*^=kFc[1+0.001xFc^2^\l^3^/sin(2\q)]^-1/4^
_refine_ls_extinction_method SHELXL
_refine_ls_goodness_of_fit_ref 1.082
_refine_ls_hydrogen_treatment constr
_refine_ls_matrix_type full
_refine_ls_number_parameters 92
_refine_ls_number_reflns 1114
_refine_ls_number_restraints 0
_refine_ls_restrained_S_all 1.082
_refine_ls_R_factor_all 0.0433
_refine_ls_R_factor_gt 0.0330
_refine_ls_shift/su_max 0.000
_refine_ls_shift/su_mean 0.000
_refine_ls_structure_factor_coef Fsqd
_refine_ls_weighting_details 'calc w=1/[\s^2^(Fo^2^)+(0.0502P)^2^+0.1841P] where P=(Fo^2^+2Fc^2^)/3'
_refine_ls_weighting_scheme calc
_refine_ls_wR_factor_gt 0.0785
_refine_ls_wR_factor_ref 0.0822
_reflns_number_gt 925
_reflns_number_total 1114
_reflns_threshold_expression >2sigma(I)
_cod_data_source_file C0DT00864H.TXT
_cod_data_source_block 2-Fe
_cod_original_sg_symbol_H-M 'P nma'
_cod_database_code 7014446

loop_
_symmetry_equiv_pos_as_xyz
'x, y, z'
'-x+1/2, -y, z+1/2'
'-x, y+1/2, -z'
'x+1/2, -y+1/2, -z+1/2'
'-x, -y, -z'
'x-1/2, y, -z-1/2'
'x, -y-1/2, z'
'-x-1/2, y-1/2, z-1/2'

loop_
_atom_site_label
_atom_site_type_symbol
_atom_site_fract_x
_atom_site_fract_y
_atom_site_fract_z
_atom_site_U_iso_or_equiv
_atom_site_adp_type
_atom_site_occupancy
_atom_site_symmetry_multiplicity
_atom_site_calc_flag
_atom_site_refinement_flags
_atom_site_disorder_assembly
_atom_site_disorder_group
Fe1 Fe 0.329353(19) 0.7500 0.78544(8) 0.0251(2) Uani 1 2 d S . .
N1 N 0.41186(12) 0.7500 0.9528(5) 0.0306(7) Uani 1 2 d S . .
N2 N 0.46031(14) 0.7500 0.8359(6) 0.0446(8) Uani 1 2 d S . .
C1 C 0.51022(18) 0.7500 0.9372(8) 0.0590(13) Uani 1 2 d S . .
H1 H 0.5439 0.7500 0.8577 0.071 Uiso 1 2 calc SR . .
C2 C 0.5151(2) 0.7500 1.1536(9) 0.0681(14) Uani 1 2 d S . .
H2 H 0.5510 0.7500 1.2181 0.082 Uiso 1 2 calc SR . .
C3 C 0.4660(2) 0.7500 1.2705(8) 0.0561(12) Uani 1 2 d S . .
H3 H 0.4669 0.7500 1.4170 0.067 Uiso 1 2 calc SR . .
C4 C 0.41440(17) 0.7500 1.1597(7) 0.0403(9) Uani 1 2 d S . .
H4 H 0.3801 0.7500 1.2354 0.048 Uiso 1 2 calc SR . .
N11 N 0.24456(13) 0.7500 0.6059(5) 0.0329(7) Uani 1 2 d S . .
N12 N 0.20355(9) 0.4592(3) 0.4892(4) 0.0368(5) Uani 1 1 d . . .
C11 C 0.22153(10) 0.5977(3) 0.5395(4) 0.0286(5) Uani 1 1 d . . .
N21 N 0.35666(9) 0.5411(3) 0.5783(4) 0.0366(5) Uani 1 1 d . . .
N22 N 0.37491(17) 0.2500 0.4068(6) 0.0467(9) Uani 1 2 d S . .
C21 C 0.36372(10) 0.4014(3) 0.5036(4) 0.0292(5) Uani 1 1 d . . .

loop_
_atom_site_aniso_label
_atom_site_aniso_U_11
_atom_site_aniso_U_22
_atom_site_aniso_U_33
_atom_site_aniso_U_23
_atom_site_aniso_U_13
_atom_site_aniso_U_12
Fe1 0.0309(3) 0.0132(3) 0.0310(3) 0.000 0.0001(2) 0.000
N1 0.0338(16) 0.0278(14) 0.0304(19) 0.000 0.0012(12) 0.000
N2 0.0353(17) 0.058(2) 0.040(2) 0.000 0.0048(14) 0.000
C1 0.032(2) 0.083(3) 0.061(3) 0.000 0.005(2) 0.000
C2 0.043(2) 0.100(4) 0.061(4) 0.000 -0.019(2) 0.000
C3 0.055(3) 0.075(3) 0.038(3) 0.000 -0.009(2) 0.000
C4 0.045(2) 0.043(2) 0.032(3) 0.000 0.0015(16) 0.000
N11 0.0384(16) 0.0161(12) 0.044(2) 0.000 -0.0138(14) 0.000
N12 0.0433(12) 0.0227(10) 0.0443(15) -0.0064(9) -0.0049(10) -0.0022(9)
C11 0.0319(12) 0.0229(11) 0.0309(15) 0.0005(9) -0.0058(10) 0.0014(9)
N21 0.0500(13) 0.0207(10) 0.0391(14) -0.0018(9) 0.0040(10) 0.0029(9)
N22 0.079(2) 0.0149(13) 0.046(2) 0.000 0.0246(18) 0.000
C21 0.0361(13) 0.0213(11) 0.0301(14) 0.0042(10) 0.0025(10) -0.0011(9)

loop_
_atom_type_symbol
_atom_type_description
_atom_type_scat_dispersion_real
_atom_type_scat_dispersion_imag
_atom_type_scat_source
C C 0.0033 0.0016 'International Tables Vol C Tables 4.2.6.8 and 6.1.1.4'
H H 0.0000 0.0000 'International Tables Vol C Tables 4.2.6.8 and 6.1.1.4'
N N 0.0061 0.0033 'International Tables Vol C Tables 4.2.6.8 and 6.1.1.4'
Fe Fe 0.3463 0.8444 'International Tables Vol C Tables 4.2.6.8 and 6.1.1.4'

loop_
_geom_angle_atom_site_label_1
_geom_angle_atom_site_label_2
_geom_angle_atom_site_label_3
_geom_angle
_geom_angle_site_symmetry_1
_geom_angle_site_symmetry_3
_geom_angle_publ_flag
N21 Fe1 N21 93.31(12) . 7_575 ?
N21 Fe1 N12 176.57(9) . 8_666 ?
N21 Fe1 N12 87.37(8) 7_575 8_666 ?
N21 Fe1 N12 87.37(8) . 2_565 ?
N21 Fe1 N12 176.57(9) 7_575 2_565 ?
N12 Fe1 N12 91.75(11) 8_666 2_565 ?
N21 Fe1 N1 92.22(8) . . ?
N21 Fe1 N1 92.22(8) 7_575 . ?
N12 Fe1 N1 91.11(8) 8_666 . ?
N12 Fe1 N1 91.11(8) 2_565 . ?
N21 Fe1 N11 87.05(8) . . ?
N21 Fe1 N11 87.05(8) 7_575 . ?
N12 Fe1 N11 89.63(9) 8_666 . ?
N12 Fe1 N11 89.63(9) 2_565 . ?
N1 Fe1 N11 178.93(12) . . ?
C4 N1 N2 120.8(3) . . ?
C4 N1 Fe1 121.6(3) . . ?
N2 N1 Fe1 117.6(2) . . ?
C1 N2 N1 117.6(4) . . ?
N2 C1 C2 123.7(4) . . ?
C3 C2 C1 118.4(4) . . ?
C2 C3 C4 116.5(4) . . ?
N1 C4 C3 123.0(4) . . ?
C11 N11 C11 117.8(3) . 7_575 ?
C11 N11 Fe1 120.77(14) . . ?
C11 N11 Fe1 120.77(14) 7_575 . ?
C11 N12 Fe1 159.0(2) . 2_564 ?
N12 C11 N11 176.0(3) . . ?
C21 N21 Fe1 162.1(2) . . ?
C21 N22 C21 118.5(3) . 7_565 ?
N21 C21 N22 174.8(3) . . ?

loop_
_geom_bond_atom_site_label_1
_geom_bond_atom_site_label_2
_geom_bond_distance
_geom_bond_site_symmetry_2
_geom_bond_publ_flag
Fe1 N21 2.127(2) . ?
Fe1 N21 2.127(2) 7_575 ?
Fe1 N12 2.158(2) 8_666 ?
Fe1 N12 2.158(2) 2_565 ?
Fe1 N1 2.192(3) . ?
Fe1 N11 2.276(3) . ?
N1 C4 1.315(5) . ?
N1 N2 1.348(4) . ?
N2 C1 1.326(6) . ?
C1 C2 1.379(7) . ?
C2 C3 1.361(7) . ?
C3 C4 1.389(6) . ?
N11 C11 1.318(3) . ?
N11 C11 1.318(3) 7_575 ?
N12 C11 1.152(3) . ?
N12 Fe1 2.158(2) 2_564 ?
N21 C21 1.150(3) . ?
N22 C21 1.305(3) . ?
N22 C21 1.305(3) 7_565 ?
